data_4072559
loop_
_publ_author_name
'DuPont, Julie A.'
'Coxey, Michael B.'
'Schebler, Peter J.'
'Incarvito, Christopher D.'
'Dougherty, William G.'
'Yap, Glenn P. A.'
'Rheingold, Arnold L.'
'Riordan, Charles G.'

_publ_section_title
;
 High-Spin Organocobalt(II) Complexes in a Thioether Coordination
 Environment
;
_journal_issue 4
_journal_name_full Organometallics
_journal_page_first 971
_journal_paper_doi 10.1021/om0608253
_journal_volume 26
_journal_year 2007
_chemical_formula_sum 'C28 H45 B Co S3'
_chemical_formula_weight 547.56
_chemical_name_systematic
; 

 ? 

;
_space_group_IT_number 14
_symmetry_cell_setting monoclinic
_symmetry_space_group_name_Hall '-P 2ybc'
_symmetry_space_group_name_H-M 'P 1 21/c 1'
_atom_sites_solution_hydrogens geom
_atom_sites_solution_primary direct
_atom_sites_solution_secondary difmap
_audit_creation_method SHELXL-97
_cell_angle_alpha 90.00
_cell_angle_beta 105.982(4)
_cell_angle_gamma 90.00
_cell_formula_units_Z 4
_cell_length_a 15.262(4)
_cell_length_b 10.502(2)
_cell_length_c 19.279(4)
_cell_measurement_temperature 223(2)
_cell_volume 2970.6(11)
_computing_cell_refinement 'Bruker SMART'
_computing_data_collection 'Bruker SMART'
_computing_data_reduction 'Bruker SAINT'
_computing_molecular_graphics 'Bruker SHELXTL'
_computing_publication_material 'Bruker SHELXTL'
_computing_structure_refinement 'SHELXL-97 (Sheldrick, 1997)'
_computing_structure_solution 'SHELXS-97 (Sheldrick, 1990)'
_diffrn_ambient_temperature 223(2)
_diffrn_measured_fraction_theta_full 0.999
_diffrn_measured_fraction_theta_max 0.999
_diffrn_measurement_device_type 'CCD area detector'
_diffrn_measurement_method 'phi and omega scans'
_diffrn_radiation_monochromator graphite
_diffrn_radiation_source 'fine-focus sealed tube'
_diffrn_radiation_type MoK\a
_diffrn_radiation_wavelength 0.71073
_diffrn_reflns_av_R_equivalents 0.0641
_diffrn_reflns_av_sigmaI/netI 0.0697
_diffrn_reflns_limit_h_max 18
_diffrn_reflns_limit_h_min -18
_diffrn_reflns_limit_k_max 12
_diffrn_reflns_limit_k_min -12
_diffrn_reflns_limit_l_max 23
_diffrn_reflns_limit_l_min -23
_diffrn_reflns_number 19183
_diffrn_reflns_theta_full 26.00
_diffrn_reflns_theta_max 26.00
_diffrn_reflns_theta_min 2.20
_diffrn_standards_decay_% <1
_exptl_absorpt_coefficient_mu 0.803
_exptl_absorpt_correction_T_max 0.9450
_exptl_absorpt_correction_T_min 0.7598
_exptl_absorpt_correction_type multi-scan
_exptl_absorpt_process_details 'SADABS, Sheldrick (2003)'
_exptl_crystal_colour brown
_exptl_crystal_density_diffrn 1.224
_exptl_crystal_density_method 'not measured'
_exptl_crystal_description plate
_exptl_crystal_F_000 1172
_exptl_crystal_size_max 0.25
_exptl_crystal_size_mid 0.20
_exptl_crystal_size_min 0.05
_refine_diff_density_max 0.631
_refine_diff_density_min -0.527
_refine_diff_density_rms 0.088
_refine_ls_extinction_method none
_refine_ls_goodness_of_fit_ref 1.152
_refine_ls_hydrogen_treatment constr
_refine_ls_matrix_type full
_refine_ls_number_parameters 326
_refine_ls_number_reflns 5810
_refine_ls_number_restraints 0
_refine_ls_restrained_S_all 1.152
_refine_ls_R_factor_all 0.1106
_refine_ls_R_factor_gt 0.0804
_refine_ls_shift/su_max 0.000
_refine_ls_shift/su_mean 0.000
_refine_ls_structure_factor_coef Fsqd
_refine_ls_weighting_details 'calc w=1/[\s^2^(Fo^2^)+(0.1000P)^2^] where P=(Fo^2^+2Fc^2^)/3'
_refine_ls_weighting_scheme calc
_refine_ls_wR_factor_gt 0.1905
_refine_ls_wR_factor_ref 0.2072
_reflns_number_gt 4188
_reflns_number_total 5810
_reflns_threshold_expression >2sigma(I)
_cod_data_source_file om0608253si20060908_024008.cif
_cod_data_source_block cgr126
_cod_depositor_comments
;
The following automatic conversions were performed:

'_symmetry_cell_setting' value 'Monoclinic' changed to 'monoclinic'
according to /home/saulius/struct/CIF-dictionaries/cif_core.dic
dictionary named 'cif_core.dic' version 2.4.1 from 2010-06-29.

Automatic conversion script
Id: cif_fix_values 1715 2011-07-08 13:25:40Z adriana 
;
_cod_original_sg_symbol_H-M P2(1)/c
_cod_database_code 4072559

loop_
_symmetry_equiv_pos_as_xyz
'x, y, z'
'-x, y+1/2, -z+1/2'
'-x, -y, -z'
'x, -y-1/2, z-1/2'

loop_
_atom_site_label
_atom_site_type_symbol
_atom_site_fract_x
_atom_site_fract_y
_atom_site_fract_z
_atom_site_U_iso_or_equiv
_atom_site_adp_type
_atom_site_occupancy
_atom_site_symmetry_multiplicity
_atom_site_calc_flag
_atom_site_refinement_flags
_atom_site_disorder_assembly
_atom_site_disorder_group
Co1 Co 0.21798(5) 0.30567(6) 0.43409(3) 0.0418(2) Uani 1 1 d . . .
S1 S 0.24218(10) 0.49922(13) 0.38135(7) 0.0423(4) Uani 0.871(2) 1 d P A 1
S2 S 0.36695(10) 0.28462(12) 0.50795(7) 0.0389(4) Uani 0.871(2) 1 d P A 1
S3 S 0.23415(10) 0.17732(13) 0.33755(7) 0.0420(4) Uani 0.871(2) 1 d P A 1
S1' S 0.3081(8) 0.4917(10) 0.4532(6) 0.057(3) Uani 0.129(2) 1 d P A 2
S2' S 0.3353(7) 0.1607(9) 0.4691(5) 0.043(3) Uani 0.129(2) 1 d P A 2
S3' S 0.2013(7) 0.2969(9) 0.3110(4) 0.043(3) Uani 0.129(2) 1 d P A 2
B1 B 0.3941(4) 0.3461(5) 0.3678(3) 0.0413(13) Uani 1 1 d . A .
C1 C 0.3627(3) 0.4896(5) 0.3852(3) 0.0473(12) Uani 1 1 d . . .
H1A H 0.3755 0.5496 0.3503 0.057 Uiso 1 1 calc R A 1
H1B H 0.3991 0.5153 0.4334 0.057 Uiso 1 1 calc R A 1
C2 C 0.2296(4) 0.6431(5) 0.4323(3) 0.0551(14) Uani 1 1 d . . .
C3 C 0.2789(5) 0.6348(7) 0.5099(4) 0.091(2) Uani 1 1 d . A .
H3A H 0.2698 0.7129 0.5339 0.136 Uiso 1 1 calc R B 2
H3B H 0.3434 0.6229 0.5152 0.136 Uiso 1 1 calc R B 2
H3C H 0.2558 0.5633 0.5314 0.136 Uiso 1 1 calc R B 2
C4 C 0.1281(5) 0.6502(7) 0.4241(4) 0.093(2) Uani 1 1 d . A .
H4A H 0.1151 0.7240 0.4498 0.140 Uiso 1 1 calc R . .
H4B H 0.1086 0.5737 0.4438 0.140 Uiso 1 1 calc R . .
H4C H 0.0956 0.6574 0.3734 0.140 Uiso 1 1 calc R . .
C5 C 0.2612(6) 0.7549(6) 0.3984(5) 0.103(3) Uani 1 1 d . A .
H5A H 0.2551 0.8314 0.4249 0.155 Uiso 1 1 calc R . .
H5B H 0.2245 0.7630 0.3488 0.155 Uiso 1 1 calc R . .
H5C H 0.3246 0.7432 0.3995 0.155 Uiso 1 1 calc R . .
C6 C 0.4284(3) 0.2590(5) 0.4422(2) 0.0443(12) Uani 1 1 d . . .
H6A H 0.4930 0.2769 0.4648 0.053 Uiso 1 1 calc R A 1
H6B H 0.4233 0.1689 0.4286 0.053 Uiso 1 1 calc R A 1
C7 C 0.3856(4) 0.1400(4) 0.5653(2) 0.0442(12) Uani 1 1 d . . .
C8 C 0.3406(5) 0.0258(6) 0.5244(3) 0.0752(18) Uani 1 1 d . A .
H8A H 0.3520 -0.0480 0.5558 0.113 Uiso 1 1 calc R . .
H8B H 0.3652 0.0109 0.4837 0.113 Uiso 1 1 calc R . .
H8C H 0.2755 0.0405 0.5069 0.113 Uiso 1 1 calc R . .
C9 C 0.3501(5) 0.1726(7) 0.6282(3) 0.084(2) Uani 1 1 d . A .
H9A H 0.3581 0.1003 0.6606 0.126 Uiso 1 1 calc R . .
H9B H 0.2858 0.1936 0.6110 0.126 Uiso 1 1 calc R . .
H9C H 0.3833 0.2451 0.6536 0.126 Uiso 1 1 calc R . .
C10 C 0.4883(4) 0.1180(6) 0.5919(3) 0.0701(17) Uani 1 1 d . A .
H10A H 0.5003 0.0425 0.6221 0.105 Uiso 1 1 calc R . .
H10B H 0.5171 0.1911 0.6198 0.105 Uiso 1 1 calc R . .
H10C H 0.5126 0.1064 0.5509 0.105 Uiso 1 1 calc R . .
C11 C 0.3115(4) 0.2746(5) 0.3055(3) 0.0465(12) Uani 1 1 d . . .
H11A H 0.3397 0.2213 0.2759 0.056 Uiso 1 1 calc R A 1
H11B H 0.2759 0.3403 0.2739 0.056 Uiso 1 1 calc R A 1
C12 C 0.1298(3) 0.1656(5) 0.2615(3) 0.0467(12) Uani 1 1 d . . .
C13 C 0.0721(5) 0.2850(7) 0.2552(4) 0.090(2) Uani 1 1 d . A .
H13A H 0.0181 0.2763 0.2148 0.134 Uiso 1 1 calc R C 2
H13B H 0.1072 0.3580 0.2475 0.134 Uiso 1 1 calc R C 2
H13C H 0.0542 0.2968 0.2993 0.134 Uiso 1 1 calc R C 2
C14 C 0.0794(5) 0.0546(7) 0.2795(4) 0.098(3) Uani 1 1 d . A .
H14A H 0.0235 0.0420 0.2414 0.147 Uiso 1 1 calc R . .
H14B H 0.0650 0.0706 0.3247 0.147 Uiso 1 1 calc R . .
H14C H 0.1170 -0.0211 0.2842 0.147 Uiso 1 1 calc R . .
C15 C 0.1557(4) 0.1440(7) 0.1919(3) 0.0766(19) Uani 1 1 d . A .
H15A H 0.1009 0.1377 0.1521 0.115 Uiso 1 1 calc R . .
H15B H 0.1904 0.0657 0.1955 0.115 Uiso 1 1 calc R . .
H15C H 0.1924 0.2148 0.1837 0.115 Uiso 1 1 calc R . .
C16 C 0.4821(3) 0.3521(5) 0.3358(2) 0.0430(11) Uani 1 1 d . . .
C17 C 0.5163(4) 0.2403(5) 0.3129(3) 0.0514(13) Uani 1 1 d . A .
H17A H 0.4866 0.1629 0.3158 0.062 Uiso 1 1 calc R . .
C18 C 0.5902(4) 0.2392(6) 0.2869(3) 0.0574(14) Uani 1 1 d . . .
H18A H 0.6118 0.1614 0.2739 0.069 Uiso 1 1 calc R A .
C19 C 0.6334(4) 0.3490(6) 0.2793(3) 0.0604(15) Uani 1 1 d . A .
H19A H 0.6833 0.3483 0.2596 0.073 Uiso 1 1 calc R . .
C20 C 0.6033(4) 0.4605(6) 0.3008(3) 0.0628(15) Uani 1 1 d . . .
H20A H 0.6334 0.5372 0.2970 0.075 Uiso 1 1 calc R A .
C21 C 0.5293(4) 0.4611(5) 0.3279(3) 0.0526(13) Uani 1 1 d . A .
H21A H 0.5097 0.5394 0.3418 0.063 Uiso 1 1 calc R . .
C22 C 0.1227(4) 0.2852(6) 0.4878(3) 0.0636(16) Uani 1 1 d . A .
H22A H 0.1457 0.2240 0.5269 0.076 Uiso 1 1 calc R . .
H22B H 0.1160 0.3671 0.5101 0.076 Uiso 1 1 calc R . .
C23 C 0.0329(4) 0.2434(7) 0.4465(3) 0.0626(16) Uani 1 1 d . . .
C24 C 0.0090(5) 0.1149(8) 0.4371(4) 0.088(2) Uani 1 1 d . A .
H24A H 0.0520 0.0523 0.4584 0.105 Uiso 1 1 calc R . .
C25 C -0.0789(7) 0.0780(9) 0.3960(5) 0.109(3) Uani 1 1 d . . .
H25A H -0.0944 -0.0088 0.3903 0.130 Uiso 1 1 calc R A .
C26 C -0.1411(6) 0.1681(12) 0.3648(5) 0.115(3) Uani 1 1 d . A .
H26A H -0.2003 0.1443 0.3385 0.138 Uiso 1 1 calc R . .
C27 C -0.1180(6) 0.2889(13) 0.3716(5) 0.133(4) Uani 1 1 d . . .
H27A H -0.1607 0.3501 0.3478 0.159 Uiso 1 1 calc R A .
C28 C -0.0345(5) 0.3290(8) 0.4119(4) 0.090(2) Uani 1 1 d . A .
H28A H -0.0222 0.4167 0.4165 0.109 Uiso 1 1 calc R . .

loop_
_atom_site_aniso_label
_atom_site_aniso_U_11
_atom_site_aniso_U_22
_atom_site_aniso_U_33
_atom_site_aniso_U_23
_atom_site_aniso_U_13
_atom_site_aniso_U_12
Co1 0.0391(4) 0.0478(4) 0.0389(4) 0.0010(3) 0.0115(3) -0.0005(3)
S1 0.0402(8) 0.0398(8) 0.0441(8) -0.0006(6) 0.0070(6) 0.0015(6)
S2 0.0422(8) 0.0390(7) 0.0342(7) 0.0006(5) 0.0082(6) 0.0019(6)
S3 0.0384(8) 0.0442(8) 0.0418(8) -0.0022(6) 0.0086(6) -0.0065(6)
S1' 0.067(8) 0.047(6) 0.053(6) -0.005(5) 0.010(5) 0.004(5)
S2' 0.052(6) 0.040(5) 0.036(5) 0.003(4) 0.012(4) 0.005(4)
S3' 0.055(6) 0.054(6) 0.017(4) -0.003(4) 0.004(4) 0.008(5)
B1 0.038(3) 0.044(3) 0.043(3) -0.004(2) 0.013(3) -0.003(3)
C1 0.042(3) 0.047(3) 0.055(3) 0.005(2) 0.016(2) -0.010(2)
C2 0.055(4) 0.039(3) 0.070(4) -0.010(3) 0.016(3) 0.008(3)
C3 0.087(5) 0.092(5) 0.086(5) -0.044(4) 0.009(4) -0.002(4)
C4 0.071(5) 0.085(5) 0.116(6) -0.014(4) 0.012(4) 0.027(4)
C5 0.128(7) 0.048(4) 0.141(7) -0.004(4) 0.051(6) -0.004(4)
C6 0.040(3) 0.051(3) 0.041(3) -0.004(2) 0.009(2) -0.003(2)
C7 0.060(3) 0.036(2) 0.034(2) 0.0047(19) 0.008(2) 0.001(2)
C8 0.088(5) 0.061(4) 0.078(4) -0.004(3) 0.024(4) -0.005(4)
C9 0.096(6) 0.111(6) 0.051(4) 0.007(3) 0.032(4) 0.027(4)
C10 0.074(4) 0.076(4) 0.053(3) 0.009(3) 0.005(3) 0.022(4)
C11 0.049(3) 0.048(3) 0.045(3) 0.000(2) 0.017(2) -0.008(2)
C12 0.039(3) 0.054(3) 0.046(3) -0.007(2) 0.010(2) -0.009(2)
C13 0.080(5) 0.104(6) 0.067(4) -0.007(4) -0.010(4) 0.026(4)
C14 0.107(6) 0.106(6) 0.081(5) -0.002(4) 0.025(5) -0.050(5)
C15 0.064(4) 0.115(5) 0.049(3) -0.030(3) 0.014(3) -0.020(4)
C16 0.037(3) 0.057(3) 0.033(2) -0.001(2) 0.006(2) -0.006(2)
C17 0.046(3) 0.055(3) 0.053(3) -0.001(2) 0.014(3) -0.004(3)
C18 0.044(3) 0.075(4) 0.052(3) -0.009(3) 0.011(3) 0.003(3)
C19 0.039(3) 0.098(5) 0.046(3) 0.001(3) 0.015(3) -0.010(3)
C20 0.053(4) 0.065(4) 0.075(4) 0.011(3) 0.025(3) -0.010(3)
C21 0.048(3) 0.051(3) 0.060(3) 0.004(2) 0.016(3) 0.000(3)
C22 0.049(3) 0.102(5) 0.045(3) 0.007(3) 0.020(3) -0.003(3)
C23 0.059(4) 0.089(4) 0.048(3) 0.012(3) 0.028(3) 0.005(4)
C24 0.074(5) 0.105(6) 0.090(5) 0.023(4) 0.032(4) -0.003(5)
C25 0.101(7) 0.105(7) 0.127(8) -0.003(6) 0.042(6) -0.036(6)
C26 0.066(6) 0.168(10) 0.103(7) 0.038(7) 0.011(5) -0.018(7)
C27 0.062(6) 0.198(12) 0.126(8) 0.075(8) 0.005(5) 0.003(7)
C28 0.055(4) 0.101(6) 0.113(6) 0.030(5) 0.019(4) 0.012(4)

loop_
_atom_type_symbol
_atom_type_description
_atom_type_scat_dispersion_real
_atom_type_scat_dispersion_imag
_atom_type_scat_source
C C 0.0033 0.0016 'International Tables Vol C Tables 4.2.6.8 and 6.1.1.4'
H H 0.0000 0.0000 'International Tables Vol C Tables 4.2.6.8 and 6.1.1.4'
B B 0.0013 0.0007 'International Tables Vol C Tables 4.2.6.8 and 6.1.1.4'
S S 0.1246 0.1234 'International Tables Vol C Tables 4.2.6.8 and 6.1.1.4'
Co Co 0.3494 0.9721 'International Tables Vol C Tables 4.2.6.8 and 6.1.1.4'

loop_
_geom_angle_atom_site_label_1
_geom_angle_atom_site_label_2
_geom_angle_atom_site_label_3
_geom_angle
C22 Co1 S2' 113.0(3)
C22 Co1 S3' 129.1(3)
S2' Co1 S3' 97.5(3)
C22 Co1 S2 113.30(17)
S2' Co1 S2 38.0(2)
S3' Co1 S2 115.7(3)
C22 Co1 S1 122.5(2)
S2' Co1 S1 119.8(2)
S3' Co1 S1 65.0(2)
S2 Co1 S1 95.92(5)
C22 Co1 S1' 118.7(3)
S2' Co1 S1' 97.4(4)
S3' Co1 S1' 95.0(4)
S2 Co1 S1' 63.6(3)
S1 Co1 S1' 36.5(3)
C22 Co1 S3 126.14(19)
S2' Co1 S3 67.3(2)
S3' Co1 S3 34.7(2)
S2 Co1 S3 97.51(5)
S1 Co1 S3 95.14(5)
S1' Co1 S3 114.3(3)
C1 S1 C2 106.0(2)
C1 S1 Co1 102.21(16)
C2 S1 Co1 115.29(19)
C6 S2 C7 105.9(2)
C6 S2 Co1 101.20(17)
C7 S2 Co1 113.88(18)
C11 S3 C12 105.6(2)
C11 S3 Co1 99.65(17)
C12 S3 Co1 114.11(17)
C1 S1' C2 104.4(6)
C1 S1' C3 130.8(7)
C2 S1' C3 44.0(3)
C1 S1' Co1 104.6(5)
C2 S1' Co1 110.0(6)
C3 S1' Co1 120.3(6)
C7 S2' C6 101.6(5)
C7 S2' Co1 117.1(5)
C6 S2' Co1 97.9(4)
C11 S3' C12 108.2(5)
C11 S3' C13 143.2(5)
C12 S3' C13 46.6(3)
C11 S3' Co1 103.5(4)
C12 S3' Co1 116.1(5)
C13 S3' Co1 111.9(5)
C16 B1 C1 111.1(4)
C16 B1 C6 104.6(4)
C1 B1 C6 111.6(4)
C16 B1 C11 106.6(4)
C1 B1 C11 110.9(4)
C6 B1 C11 111.8(4)
B1 C1 S1' 113.2(5)
B1 C1 S1 112.9(3)
S1' C1 S1 48.8(4)
C3 C2 C5 110.7(6)
C3 C2 C4 109.3(6)
C5 C2 C4 111.2(6)
C3 C2 S1 113.1(4)
C5 C2 S1 108.6(5)
C4 C2 S1 103.8(4)
C3 C2 S1' 68.5(5)
C5 C2 S1' 118.4(6)
C4 C2 S1' 127.6(6)
S1 C2 S1' 45.4(3)
C2 C3 S1' 67.4(4)
B1 C6 S2 115.2(3)
B1 C6 S2' 116.4(4)
S2 C6 S2' 47.6(3)
C8 C7 C9 113.3(5)
C8 C7 C10 109.6(5)
C9 C7 C10 109.3(5)
C8 C7 S2' 63.4(4)
C9 C7 S2' 130.8(5)
C10 C7 S2' 117.9(5)
C8 C7 S2 111.7(4)
C9 C7 S2 105.4(4)
C10 C7 S2 107.4(4)
S2' C7 S2 48.7(3)
B1 C11 S3' 116.8(4)
B1 C11 S3 116.6(3)
S3' C11 S3 46.6(3)
C14 C12 C15 111.5(5)
C14 C12 C13 109.9(6)
C15 C12 C13 109.8(5)
C14 C12 S3 104.8(4)
C15 C12 S3 109.6(4)
C13 C12 S3 111.3(4)
C14 C12 S3' 137.0(5)
C15 C12 S3' 107.9(5)
C13 C12 S3' 70.9(5)
S3 C12 S3' 44.3(3)
C12 C13 S3' 62.5(4)
C21 C16 C17 114.0(5)
C21 C16 B1 125.7(5)
C17 C16 B1 120.3(5)
C18 C17 C16 122.9(5)
C17 C18 C19 120.7(6)
C18 C19 C20 118.9(5)
C19 C20 C21 120.2(6)
C20 C21 C16 123.3(5)
C23 C22 Co1 117.2(4)
C28 C23 C24 115.5(7)
C28 C23 C22 122.0(7)
C24 C23 C22 122.4(6)
C23 C24 C25 120.8(8)
C26 C25 C24 119.8(9)
C27 C26 C25 119.5(9)
C26 C27 C28 122.6(10)
C27 C28 C23 121.7(8)

loop_
_geom_bond_atom_site_label_1
_geom_bond_atom_site_label_2
_geom_bond_distance
Co1 C22 2.015(5)
Co1 S2' 2.305(10)
Co1 S3' 2.318(8)
Co1 S2 2.3373(16)
Co1 S1 2.3471(16)
Co1 S1' 2.359(11)
Co1 S3 2.3654(16)
S1 C1 1.823(5)
S1 C2 1.841(5)
S2 C6 1.792(5)
S2 C7 1.854(5)
S3 C11 1.794(5)
S3 C12 1.847(5)
S1' C1 1.735(13)
S1' C2 1.965(12)
S1' C3 1.981(12)
S2' C7 1.814(10)
S2' C6 1.939(11)
S3' C11 1.730(11)
S3' C12 1.852(11)
S3' C13 1.973(12)
B1 C16 1.626(7)
B1 C1 1.643(7)
B1 C6 1.660(7)
B1 C11 1.662(7)
C2 C3 1.480(8)
C2 C5 1.488(9)
C2 C4 1.514(9)
C7 C8 1.495(7)
C7 C9 1.497(7)
C7 C10 1.526(8)
C12 C14 1.489(8)
C12 C15 1.516(7)
C12 C13 1.518(8)
C16 C21 1.383(7)
C16 C17 1.405(7)
C17 C18 1.356(7)
C18 C19 1.356(8)
C19 C20 1.364(8)
C20 C21 1.367(7)
C22 C23 1.451(8)
C23 C28 1.390(9)
C23 C24 1.396(10)
C24 C25 1.413(11)
C25 C26 1.358(12)
C26 C27 1.313(13)
C27 C28 1.364(12)
